data_4073220
loop_
_publ_author_name
'Fairchild, Robert M.'
'Holman, K. Travis'

_publ_section_title
;
 Facile, Near-Quantitative, Aqueous Routes to Nearly Any
 [Cp*Ru(\h6-arene)]Cl Compound
;
_journal_issue 12
_journal_name_full Organometallics
_journal_page_first 3049
_journal_paper_doi 10.1021/om0701773
_journal_volume 26
_journal_year 2007
_chemical_formula_sum 'C18 H27 Cl O3 Ru'
_chemical_formula_weight 427.92
_chemical_name_common '[Cp*Ru(veratrole)]Cl Hydrate'
_chemical_name_systematic
; 
 ? 
;
_space_group_IT_number 12
_symmetry_cell_setting monoclinic
_symmetry_space_group_name_Hall '-C 2y'
_symmetry_space_group_name_H-M 'C 1 2/m 1'
_atom_sites_solution_hydrogens geom
_atom_sites_solution_primary direct
_atom_sites_solution_secondary difmap
_audit_creation_method SHELXL-97
_cell_angle_alpha 90.00
_cell_angle_beta 96.932(2)
_cell_angle_gamma 90.00
_cell_formula_units_Z 4
_cell_length_a 10.6146(10)
_cell_length_b 17.1516(16)
_cell_length_c 10.2949(10)
_cell_measurement_reflns_used 3249
_cell_measurement_temperature 163(2)
_cell_measurement_theta_max 56.548
_cell_measurement_theta_min 4.537
_cell_volume 1860.6(3)
_computing_cell_refinement 'SAINT, Bruker'
_computing_data_collection 'SMART, Bruker'
_computing_data_reduction 'SAINT, Bruker'
_computing_molecular_graphics 'X-SEED, L. Barbour (1999);http://x-seed.net/'
_computing_structure_refinement 'SHELXL-97 (Sheldrick, 1997)'
_computing_structure_solution 'SHELXS-97 (Sheldrick, 1990)'
_diffrn_ambient_temperature 163(2)
_diffrn_measured_fraction_theta_full 0.968
_diffrn_measured_fraction_theta_max 0.968
_diffrn_measurement_device_type 'SMART platform CCD, Bruker'
_diffrn_measurement_method 'omega scans'
_diffrn_radiation_monochromator graphite
_diffrn_radiation_source 'fine-focus sealed tube'
_diffrn_radiation_type MoK\a
_diffrn_radiation_wavelength 0.71073
_diffrn_reflns_av_R_equivalents 0.0503
_diffrn_reflns_av_sigmaI/netI 0.0528
_diffrn_reflns_limit_h_max 13
_diffrn_reflns_limit_h_min -13
_diffrn_reflns_limit_k_max 22
_diffrn_reflns_limit_k_min -21
_diffrn_reflns_limit_l_max 13
_diffrn_reflns_limit_l_min -13
_diffrn_reflns_number 8112
_diffrn_reflns_theta_full 28.00
_diffrn_reflns_theta_max 28.00
_diffrn_reflns_theta_min 1.99
_exptl_absorpt_coefficient_mu 0.997
_exptl_absorpt_correction_T_max 0.8648
_exptl_absorpt_correction_T_min 0.6911
_exptl_absorpt_correction_type multi-scan
_exptl_absorpt_process_details 'SADABS, G. Sheldrick (1999)'
_exptl_crystal_colour colourless
_exptl_crystal_density_diffrn 1.528
_exptl_crystal_density_method 'not measured'
_exptl_crystal_description prism
_exptl_crystal_F_000 880
_exptl_crystal_size_max 0.40
_exptl_crystal_size_mid 0.30
_exptl_crystal_size_min 0.15
_refine_diff_density_max 0.626
_refine_diff_density_min -0.670
_refine_diff_density_rms 0.116
_refine_ls_extinction_method none
_refine_ls_goodness_of_fit_ref 1.093
_refine_ls_hydrogen_treatment mixed
_refine_ls_matrix_type full
_refine_ls_number_parameters 122
_refine_ls_number_reflns 2256
_refine_ls_number_restraints 0
_refine_ls_restrained_S_all 1.093
_refine_ls_R_factor_all 0.0601
_refine_ls_R_factor_gt 0.0334
_refine_ls_shift/su_max 0.000
_refine_ls_shift/su_mean 0.000
_refine_ls_structure_factor_coef Fsqd
_refine_ls_weighting_details 'calc w=1/[\s^2^(Fo^2^)+(0.0410P)^2^+0.0000P] where P=(Fo^2^+2Fc^2^)/3'
_refine_ls_weighting_scheme calc
_refine_ls_wR_factor_gt 0.0749
_refine_ls_wR_factor_ref 0.0810
_reflns_number_gt 1798
_reflns_number_total 2256
_reflns_threshold_expression >2sigma(I)
_cod_data_source_file om0701773-file002.cif
_cod_data_source_block Veratrole
_cod_depositor_comments
;
The following automatic conversions were performed:
'_atom_site_symetry_multiplicity' tag replaced with
'_atom_site_symmetry_multiplicity'.

Automatic conversion script
Id: cif_correct_tags 1440 2010-10-19 06:21:57Z saulius 

The following automatic conversions were performed:

'_symmetry_cell_setting' value 'Monoclinic' changed to 'monoclinic'
according to /home/saulius/struct/CIF-dictionaries/cif_core.dic
dictionary named 'cif_core.dic' version 2.4.1 from 2010-06-29.

Automatic conversion script
Id: cif_fix_values 1715 2011-07-08 13:25:40Z adriana 
;
_cod_original_sg_symbol_H-M C2/m
_cod_database_code 4073220

loop_
_symmetry_equiv_pos_as_xyz
'x, y, z'
'-x, y, -z'
'x+1/2, y+1/2, z'
'-x+1/2, y+1/2, -z'
'-x, -y, -z'
'x, -y, z'
'-x+1/2, -y+1/2, -z'
'x+1/2, -y+1/2, z'

loop_
_atom_site_label
_atom_site_type_symbol
_atom_site_fract_x
_atom_site_fract_y
_atom_site_fract_z
_atom_site_U_iso_or_equiv
_atom_site_adp_type
_atom_site_occupancy
_atom_site_symmetry_multiplicity
_atom_site_calc_flag
_atom_site_refinement_flags
Ru1 Ru 0.25179(3) 0.0000 0.23250(3) 0.01766(12) Uani 1 2 d S
O4 O -0.03260(19) 0.07540(11) 0.25376(19) 0.0255(5) Uani 1 1 d .
C5 C 0.3132(3) 0.04141(17) 0.4291(3) 0.0227(6) Uani 1 1 d .
C6 C 0.2111(3) 0.04101(17) 0.0288(3) 0.0232(6) Uani 1 1 d .
H6 H 0.2645 0.0686 -0.0230 0.028 Uiso 1 1 calc R
C7 C 0.4563(4) 0.0000 0.2908(4) 0.0215(9) Uani 1 2 d S
C8 C 0.4005(3) 0.06729(17) 0.3429(3) 0.0221(6) Uani 1 1 d .
C9 C 0.4319(3) 0.15075(18) 0.3153(3) 0.0333(8) Uani 1 1 d .
H9A H 0.4967 0.1698 0.3838 0.050 Uiso 1 1 calc R
H9B H 0.3552 0.1827 0.3140 0.050 Uiso 1 1 calc R
H9C H 0.4641 0.1541 0.2302 0.050 Uiso 1 1 calc R
C10 C 0.1317(3) 0.08273(17) 0.1059(3) 0.0221(6) Uani 1 1 d .
H10 H 0.1338 0.1381 0.1078 0.026 Uiso 1 1 calc R
C11 C 0.0489(3) 0.04145(16) 0.1806(3) 0.0196(6) Uani 1 1 d .
C12 C -0.0387(3) 0.15933(17) 0.2502(3) 0.0333(8) Uani 1 1 d .
H12A H 0.0429 0.1810 0.2882 0.050 Uiso 1 1 calc R
H12B H -0.1058 0.1773 0.3006 0.050 Uiso 1 1 calc R
H12C H -0.0575 0.1768 0.1593 0.050 Uiso 1 1 calc R
C13 C 0.2359(3) 0.0922(2) 0.5086(3) 0.0344(8) Uani 1 1 d .
H13A H 0.1530 0.0679 0.5133 0.052 Uiso 1 1 calc R
H13B H 0.2240 0.1435 0.4672 0.052 Uiso 1 1 calc R
H13C H 0.2804 0.0981 0.5972 0.052 Uiso 1 1 calc R
C14 C 0.5531(4) 0.0000 0.1953(4) 0.0324(11) Uani 1 2 d S
H14A H 0.5329 -0.0414 0.1306 0.049 Uiso 0.50 1 calc PR
H14B H 0.6377 -0.0091 0.2424 0.049 Uiso 0.50 1 calc PR
H14C H 0.5518 0.0505 0.1507 0.049 Uiso 0.50 1 calc PR
Cl3 Cl 0.1353(6) 0.2870(3) 0.0570(5) 0.0343(8) Uani 0.50 1 d P
O1 O 0.1538(15) 0.2950(8) 0.0938(11) 0.035(3) Uani 0.50 1 d P

loop_
_atom_site_aniso_label
_atom_site_aniso_U_11
_atom_site_aniso_U_22
_atom_site_aniso_U_33
_atom_site_aniso_U_23
_atom_site_aniso_U_13
_atom_site_aniso_U_12
Ru1 0.01983(19) 0.01476(17) 0.01898(18) 0.000 0.00481(12) 0.000
O4 0.0287(12) 0.0164(11) 0.0342(12) 0.0007(9) 0.0149(9) 0.0036(9)
C5 0.0250(16) 0.0241(16) 0.0194(14) -0.0032(12) 0.0040(12) 0.0007(13)
C6 0.0227(16) 0.0275(16) 0.0198(14) 0.0027(12) 0.0044(12) 0.0003(13)
C7 0.020(2) 0.021(2) 0.023(2) 0.000 0.0004(17) 0.000
C8 0.0238(16) 0.0199(16) 0.0221(15) 0.0000(12) 0.0005(12) -0.0026(12)
C9 0.040(2) 0.0241(17) 0.0351(18) 0.0019(14) 0.0009(15) -0.0069(15)
C10 0.0246(16) 0.0187(15) 0.0228(15) 0.0045(12) 0.0029(12) 0.0012(12)
C11 0.0196(15) 0.0173(15) 0.0221(15) -0.0008(12) 0.0030(12) 0.0006(12)
C12 0.042(2) 0.0181(16) 0.0424(19) -0.0004(14) 0.0167(16) 0.0073(14)
C13 0.0351(19) 0.039(2) 0.0296(17) -0.0087(15) 0.0059(14) 0.0069(16)
C14 0.028(3) 0.042(3) 0.029(2) 0.000 0.0084(19) 0.000
Cl3 0.0382(19) 0.0232(13) 0.043(2) -0.0046(14) 0.0126(16) -0.0063(11)
O1 0.029(5) 0.037(5) 0.041(7) -0.015(4) 0.009(5) -0.010(3)

loop_
_atom_type_symbol
_atom_type_description
_atom_type_scat_dispersion_real
_atom_type_scat_dispersion_imag
_atom_type_scat_source
C C 0.0033 0.0016 'International Tables Vol C Tables 4.2.6.8 and 6.1.1.4'
H H 0.0000 0.0000 'International Tables Vol C Tables 4.2.6.8 and 6.1.1.4'
O O 0.0106 0.0060 'International Tables Vol C Tables 4.2.6.8 and 6.1.1.4'
Ru Ru -1.2594 0.8363 'International Tables Vol C Tables 4.2.6.8 and 6.1.1.4'
Cl Cl 0.1484 0.1585 'International Tables Vol C Tables 4.2.6.8 and 6.1.1.4'

loop_
_geom_angle_atom_site_label_1
_geom_angle_atom_site_label_2
_geom_angle_atom_site_label_3
_geom_angle
_geom_angle_site_symmetry_1
_geom_angle_site_symmetry_3
C8 Ru1 C8 64.46(15) . 6
C8 Ru1 C5 38.50(10) . .
C8 Ru1 C5 64.32(11) 6 .
C8 Ru1 C5 64.32(11) . 6
C8 Ru1 C5 38.50(10) 6 6
C5 Ru1 C5 38.22(15) . 6
C8 Ru1 C7 38.43(9) . .
C8 Ru1 C7 38.43(9) 6 .
C5 Ru1 C7 64.28(12) . .
C5 Ru1 C7 64.28(12) 6 .
C8 Ru1 C6 135.77(11) . 6
C8 Ru1 C6 112.10(11) 6 6
C5 Ru1 C6 173.77(11) . 6
C5 Ru1 C6 141.74(11) 6 6
C7 Ru1 C6 109.64(12) . 6
C8 Ru1 C6 112.10(11) . .
C8 Ru1 C6 135.77(11) 6 .
C5 Ru1 C6 141.74(11) . .
C5 Ru1 C6 173.77(11) 6 .
C7 Ru1 C6 109.64(12) . .
C6 Ru1 C6 37.21(15) 6 .
C8 Ru1 C10 168.31(10) . 6
C8 Ru1 C10 107.34(11) 6 6
C5 Ru1 C10 147.44(11) . 6
C5 Ru1 C10 115.13(11) 6 6
C7 Ru1 C10 130.02(9) . 6
C6 Ru1 C10 37.40(10) 6 6
C6 Ru1 C10 67.24(11) . 6
C8 Ru1 C10 107.34(11) . .
C8 Ru1 C10 168.31(10) 6 .
C5 Ru1 C10 115.13(11) . .
C5 Ru1 C10 147.44(11) 6 .
C7 Ru1 C10 130.02(9) . .
C6 Ru1 C10 67.24(11) 6 .
C6 Ru1 C10 37.40(10) . .
C10 Ru1 C10 79.39(15) 6 .
C8 Ru1 C11 154.43(10) . 6
C8 Ru1 C11 124.62(11) 6 6
C5 Ru1 C11 119.48(10) . 6
C5 Ru1 C11 106.68(10) 6 6
C7 Ru1 C11 161.68(7) . 6
C6 Ru1 C11 66.71(10) 6 6
C6 Ru1 C11 78.73(10) . 6
C10 Ru1 C11 36.95(10) 6 6
C10 Ru1 C11 66.48(10) . 6
C8 Ru1 C11 124.62(11) . .
C8 Ru1 C11 154.43(10) 6 .
C5 Ru1 C11 106.68(10) . .
C5 Ru1 C11 119.48(10) 6 .
C7 Ru1 C11 161.68(7) . .
C6 Ru1 C11 78.73(10) 6 .
C6 Ru1 C11 66.71(10) . .
C10 Ru1 C11 66.48(10) 6 .
C10 Ru1 C11 36.95(10) . .
C11 Ru1 C11 36.50(14) 6 .
C11 O4 C12 116.6(2) . .
C5 C5 C8 108.10(16) 6 .
C5 C5 C13 125.35(18) 6 .
C8 C5 C13 126.5(3) . .
C5 C5 Ru1 70.89(8) 6 .
C8 C5 Ru1 70.53(16) . .
C13 C5 Ru1 125.1(2) . .
C6 C6 C10 120.28(17) 6 .
C6 C6 Ru1 71.39(8) 6 .
C10 C6 Ru1 71.95(16) . .
C8 C7 C8 107.6(3) . 6
C8 C7 C14 126.19(17) . .
C8 C7 C14 126.19(17) 6 .
C8 C7 Ru1 70.13(19) . .
C8 C7 Ru1 70.13(19) 6 .
C14 C7 Ru1 123.7(3) . .
C5 C8 C7 108.1(3) . .
C5 C8 C9 126.0(3) . .
C7 C8 C9 125.9(3) . .
C5 C8 Ru1 70.97(16) . .
C7 C8 Ru1 71.43(19) . .
C9 C8 Ru1 124.9(2) . .
C6 C10 C11 119.9(3) . .
C6 C10 Ru1 70.65(16) . .
C11 C10 Ru1 73.38(16) . .
O4 C11 C11 115.63(15) . 6
O4 C11 C10 124.6(2) . .
C11 C11 C10 119.81(16) 6 .
O4 C11 Ru1 131.23(19) . .
C11 C11 Ru1 71.75(7) 6 .
C10 C11 Ru1 69.67(16) . .

loop_
_geom_bond_atom_site_label_1
_geom_bond_atom_site_label_2
_geom_bond_distance
_geom_bond_site_symmetry_2
Ru1 C8 2.164(3) .
Ru1 C8 2.164(3) 6
Ru1 C5 2.170(3) .
Ru1 C5 2.170(3) 6
Ru1 C7 2.181(4) .
Ru1 C6 2.205(3) 6
Ru1 C6 2.205(3) .
Ru1 C10 2.222(3) 6
Ru1 C10 2.222(3) .
Ru1 C11 2.270(3) 6
Ru1 C11 2.270(3) .
O4 C11 1.346(3) .
O4 C12 1.441(4) .
C5 C5 1.421(6) 6
C5 C8 1.429(4) .
C5 C13 1.505(4) .
C6 C6 1.407(6) 6
C6 C10 1.419(4) .
C7 C8 1.430(4) .
C7 C8 1.430(4) 6
C7 C14 1.506(6) .
C8 C9 1.504(4) .
C10 C11 1.424(4) .
C11 C11 1.422(5) 6
